data_4110199
loop_
_publ_author_name
'Jason D. Masuda'
'Wolfgang W. Schoeller'
'Bruno Donnadieu'
'Guy Bertrand'

_publ_contact_author 'Prof G. Bertrand'
_publ_contact_author_address
;
University of California
UCR-CNRS Joint Research Lab
(UMR 2282) 
Department of Chemistry
Riverside, CA 92521 USA 
;
_publ_contact_author_email ' guy.bertrand@ucr.edu '
_publ_contact_author_fax 951-827-4713
_publ_section_title
;
 NHC-Mediated Aggregation of P4: Isolation of a P12 Cluster
;
_journal_name_full 'Journal of the American Chemical Society'
_journal_page_first 14180
_journal_page_last 14181
_journal_paper_doi 10.1021/ja077296u
_journal_volume 129
_journal_year 2007
_chemical_formula_moiety 'C74 H102 N4 P4'
_chemical_formula_sum 'C74 H102 N4 P4'
_chemical_formula_weight 1171.48
_chemical_name_systematic
;
 ?
;
_space_group_IT_number 2
_symmetry_cell_setting triclinic
_symmetry_space_group_name_Hall '-P 1'
_symmetry_space_group_name_H-M 'P -1'
_atom_sites_solution_hydrogens geom
_atom_sites_solution_primary direct
_atom_sites_solution_secondary difmap
_audit_creation_method SHELXL-97
_cell_angle_alpha 74.896(9)
_cell_angle_beta 80.328(9)
_cell_angle_gamma 70.510(8)
_cell_formula_units_Z 2
_cell_length_a 11.982(8)
_cell_length_b 13.397(9)
_cell_length_c 23.717(16)
_cell_measurement_reflns_used 809
_cell_measurement_temperature 100(2)
_cell_measurement_theta_max 15.11
_cell_measurement_theta_min 2.41
_cell_volume 3451(4)
_computing_cell_refinement 'Bruker SMART'
_computing_data_collection 'Bruker SMART'
_computing_data_reduction 'Bruker SAINT'
_computing_molecular_graphics 'Ortep 3'
_computing_publication_material 'Bruker SHELXTL'
_computing_structure_refinement 'SHELXL-97 (Sheldrick, 1997)'
_computing_structure_solution Sir92
_diffrn_ambient_temperature 100(2)
_diffrn_measured_fraction_theta_full 0.967
_diffrn_measured_fraction_theta_max 0.967
_diffrn_measurement_device_type 'CCD area detector'
_diffrn_measurement_method 'phi and omega scans'
_diffrn_radiation_monochromator graphite
_diffrn_radiation_source 'fine-focus sealed tube'
_diffrn_radiation_type MoK\a
_diffrn_radiation_wavelength 0.71073
_diffrn_reflns_av_R_equivalents 0.1377
_diffrn_reflns_av_sigmaI/netI 0.2265
_diffrn_reflns_limit_h_max 11
_diffrn_reflns_limit_h_min -12
_diffrn_reflns_limit_k_max 13
_diffrn_reflns_limit_k_min -13
_diffrn_reflns_limit_l_max 24
_diffrn_reflns_limit_l_min -24
_diffrn_reflns_number 15835
_diffrn_reflns_theta_full 21.36
_diffrn_reflns_theta_max 21.36
_diffrn_reflns_theta_min 1.65
_exptl_absorpt_coefficient_mu 0.153
_exptl_absorpt_correction_T_max 0.9879
_exptl_absorpt_correction_T_min 0.9819
_exptl_absorpt_correction_type multi-scan
_exptl_absorpt_process_details ' SADABS, version 2004/1'
_exptl_crystal_colour yellow
_exptl_crystal_density_diffrn 1.127
_exptl_crystal_description 'prism frag'
_exptl_crystal_F_000 1268
_exptl_crystal_size_max 0.12
_exptl_crystal_size_mid 0.10
_exptl_crystal_size_min 0.08
_refine_diff_density_max 0.316
_refine_diff_density_min -0.388
_refine_diff_density_rms 0.061
_refine_ls_extinction_coef 0.0074(8)
_refine_ls_extinction_expression Fc^*^=kFc[1+0.001xFc^2^\l^3^/sin(2\q)]^-1/4^
_refine_ls_extinction_method SHELXL
_refine_ls_goodness_of_fit_ref 0.944
_refine_ls_hydrogen_treatment constr
_refine_ls_matrix_type full
_refine_ls_number_parameters 760
_refine_ls_number_reflns 7520
_refine_ls_number_restraints 12
_refine_ls_restrained_S_all 0.945
_refine_ls_R_factor_all 0.2041
_refine_ls_R_factor_gt 0.0842
_refine_ls_shift/su_max 0.000
_refine_ls_shift/su_mean 0.000
_refine_ls_structure_factor_coef Fsqd
_refine_ls_weighting_details 'calc w=1/[\s^2^(Fo^2^)+(0.0717P)^2^+0.0000P] where P=(Fo^2^+2Fc^2^)/3'
_refine_ls_weighting_scheme calc
_refine_ls_wR_factor_gt 0.1522
_refine_ls_wR_factor_ref 0.2016
_reflns_number_gt 3266
_reflns_number_total 7520
_reflns_threshold_expression >2sigma(I)
_cod_data_source_file ja077296usi20071017_014618_3.cif
_cod_data_source_block 5
_cod_original_sg_symbol_H-M ' P -1'
_cod_database_code 4110199

loop_
_symmetry_equiv_pos_as_xyz
'x, y, z'
'-x, -y, -z'

loop_
_atom_site_label
_atom_site_type_symbol
_atom_site_fract_x
_atom_site_fract_y
_atom_site_fract_z
_atom_site_U_iso_or_equiv
_atom_site_adp_type
_atom_site_occupancy
_atom_site_symmetry_multiplicity
_atom_site_calc_flag
_atom_site_refinement_flags
P1 P 0.1223(2) 0.16396(17) 0.24510(10) 0.0424(7) Uani 1 1 d .
P2 P -0.0474(2) 0.15841(17) 0.29839(11) 0.0418(7) Uani 1 1 d .
P3 P -0.1218(2) 0.33477(18) 0.27376(11) 0.0491(8) Uani 1 1 d .
P4 P 0.1494(2) 0.02246(17) 0.20914(11) 0.0411(7) Uani 1 1 d .
N1 N -0.3468(6) 0.4490(6) 0.2517(3) 0.045(2) Uani 1 1 d .
N2 N -0.3437(6) 0.2919(5) 0.3127(3) 0.0398(19) Uani 1 1 d .
N3 N 0.1724(5) 0.0268(5) 0.0934(3) 0.0323(18) Uani 1 1 d .
N4 N 0.2131(6) 0.1669(5) 0.1063(3) 0.0358(18) Uani 1 1 d .
C1 C 0.2234(7) 0.1091(6) 0.3051(3) 0.043(2) Uani 1 1 d .
H1A H 0.3064 0.0890 0.2872 0.052 Uiso 1 1 calc R
H1B H 0.2137 0.1679 0.3253 0.052 Uiso 1 1 calc R
C2 C 0.2058(8) 0.0113(7) 0.3510(4) 0.044(2) Uani 1 1 d .
C3 C 0.0998(8) 0.0209(7) 0.3817(4) 0.047(3) Uani 1 1 d .
C4 C 0.0052(7) 0.1282(7) 0.3727(3) 0.049(3) Uani 1 1 d .
H4A H 0.0373 0.1857 0.3757 0.059 Uiso 1 1 calc R
H4B H -0.0619 0.1261 0.4032 0.059 Uiso 1 1 calc R
C5 C 0.3109(7) -0.0909(6) 0.3533(4) 0.056(3) Uani 1 1 d .
H5A H 0.3810 -0.0774 0.3620 0.085 Uiso 1 1 calc R
H5B H 0.3268 -0.1116 0.3153 0.085 Uiso 1 1 calc R
H5C H 0.2928 -0.1497 0.3840 0.085 Uiso 1 1 calc R
C6 C 0.0647(8) -0.0715(7) 0.4238(4) 0.059(3) Uani 1 1 d .
H6A H 0.1276 -0.1399 0.4216 0.088 Uiso 1 1 calc R
H6B H -0.0095 -0.0748 0.4133 0.088 Uiso 1 1 calc R
H6C H 0.0530 -0.0599 0.4638 0.088 Uiso 1 1 calc R
C7 C -0.2760(8) 0.3534(7) 0.2816(4) 0.044(2) Uani 1 1 d .
C8 C -0.4702(8) 0.3460(7) 0.3043(4) 0.060(3) Uani 1 1 d .
H8A H -0.5177 0.3526 0.3423 0.072 Uiso 1 1 calc R
H8B H -0.5011 0.3054 0.2845 0.072 Uiso 1 1 calc R
C9 C -0.4737(8) 0.4571(7) 0.2660(4) 0.053(3) Uani 1 1 d .
H9A H -0.5137 0.4715 0.2301 0.063 Uiso 1 1 calc R
H9B H -0.5153 0.5152 0.2876 0.063 Uiso 1 1 calc R
C10 C -0.3094(6) 0.5323(7) 0.2082(4) 0.035(2) Uani 1 1 d .
C11 C -0.2921(7) 0.6168(7) 0.2278(4) 0.043(2) Uani 1 1 d .
C12 C -0.2629(7) 0.6970(7) 0.1843(5) 0.046(3) Uani 1 1 d .
H12 H -0.2512 0.7558 0.1953 0.055 Uiso 1 1 calc R
C13 C -0.2499(7) 0.6966(7) 0.1260(5) 0.048(3) Uani 1 1 d .
H13 H -0.2305 0.7541 0.0974 0.058 Uiso 1 1 calc R
C14 C -0.2653(7) 0.6122(7) 0.1098(4) 0.039(2) Uani 1 1 d .
H14 H -0.2553 0.6113 0.0694 0.047 Uiso 1 1 calc R
C15 C -0.2954(7) 0.5264(6) 0.1506(4) 0.036(2) Uani 1 1 d .
C16 C -0.3006(8) 0.6173(7) 0.2910(5) 0.054(3) Uani 1 1 d .
H16 H -0.3091 0.5457 0.3138 0.064 Uiso 1 1 calc R
C17 C -0.1875(10) 0.6270(8) 0.3078(5) 0.091(4) Uani 1 1 d .
H17A H -0.1192 0.5669 0.2983 0.136 Uiso 1 1 calc R
H17B H -0.1951 0.6241 0.3500 0.136 Uiso 1 1 calc R
H17C H -0.1757 0.6961 0.2859 0.136 Uiso 1 1 calc R
C18 C -0.4096(8) 0.7049(7) 0.3093(4) 0.074(3) Uani 1 1 d .
H18A H -0.4008 0.7766 0.2906 0.111 Uiso 1 1 calc R
H18B H -0.4173 0.6955 0.3520 0.111 Uiso 1 1 calc R
H18C H -0.4808 0.6988 0.2970 0.111 Uiso 1 1 calc R
C19 C -0.2990(7) 0.4307(7) 0.1292(4) 0.045(2) Uani 1 1 d .
H19 H -0.3252 0.3797 0.1637 0.054 Uiso 1 1 calc R
C20 C -0.3891(8) 0.4649(7) 0.0838(4) 0.057(3) Uani 1 1 d .
H20A H -0.4663 0.5073 0.0995 0.085 Uiso 1 1 calc R
H20B H -0.3971 0.4001 0.0751 0.085 Uiso 1 1 calc R
H20C H -0.3617 0.5091 0.0478 0.085 Uiso 1 1 calc R
C21 C -0.1741(7) 0.3706(6) 0.1065(4) 0.056(3) Uani 1 1 d .
H21A H -0.1784 0.3166 0.0865 0.084 Uiso 1 1 calc R
H21B H -0.1250 0.3341 0.1395 0.084 Uiso 1 1 calc R
H21C H -0.1386 0.4225 0.0788 0.084 Uiso 1 1 calc R
C22 C -0.3141(7) 0.2176(7) 0.3677(4) 0.036(2) Uani 1 1 d .
C23 C -0.3004(7) 0.1082(7) 0.3719(4) 0.040(2) Uani 1 1 d .
C24 C -0.2787(7) 0.0384(7) 0.4263(4) 0.045(2) Uani 1 1 d .
H24 H -0.2693 -0.0364 0.4303 0.054 Uiso 1 1 calc R
C25 C -0.2704(7) 0.0731(8) 0.4739(4) 0.049(3) Uani 1 1 d .
H25 H -0.2547 0.0229 0.5103 0.059 Uiso 1 1 calc R
C26 C -0.2849(7) 0.1815(8) 0.4693(4) 0.049(3) Uani 1 1 d .
H26 H -0.2796 0.2058 0.5027 0.059 Uiso 1 1 calc R
C27 C -0.3072(8) 0.2549(7) 0.4161(4) 0.045(2) Uani 1 1 d .
C28 C -0.3130(7) 0.0669(7) 0.3220(4) 0.046(3) Uani 1 1 d .
H28 H -0.3042 0.1218 0.2852 0.055 Uiso 1 1 calc R
C29 C -0.4395(8) 0.0539(7) 0.3271(4) 0.073(3) Uani 1 1 d .
H29A H -0.4494 -0.0011 0.3624 0.109 Uiso 1 1 calc R
H29B H -0.4484 0.0312 0.2924 0.109 Uiso 1 1 calc R
H29C H -0.5000 0.1234 0.3296 0.109 Uiso 1 1 calc R
C30 C -0.2205(8) -0.0435(6) 0.3158(4) 0.059(3) Uani 1 1 d .
H30A H -0.1404 -0.0359 0.3089 0.088 Uiso 1 1 calc R
H30B H -0.2366 -0.0661 0.2827 0.088 Uiso 1 1 calc R
H30C H -0.2259 -0.0982 0.3519 0.088 Uiso 1 1 calc R
C31 C -0.3252(9) 0.3727(7) 0.4131(4) 0.061(3) Uani 1 1 d .
H31 H -0.3286 0.4119 0.3710 0.073 Uiso 1 1 calc R
C32 C -0.2229(12) 0.3892(9) 0.4367(5) 0.120(5) Uani 1 1 d .
H32A H -0.2188 0.3526 0.4782 0.180 Uiso 1 1 calc R
H32B H -0.2366 0.4670 0.4326 0.180 Uiso 1 1 calc R
H32C H -0.1479 0.3587 0.4145 0.180 Uiso 1 1 calc R
C33 C -0.4441(10) 0.4239(8) 0.4470(5) 0.099(4) Uani 1 1 d .
H33A H -0.4411 0.3895 0.4888 0.149 Uiso 1 1 calc R
H33B H -0.5095 0.4126 0.4321 0.149 Uiso 1 1 calc R
H33C H -0.4571 0.5019 0.4415 0.149 Uiso 1 1 calc R
C34 C 0.1779(6) 0.0757(6) 0.1361(4) 0.029(2) Uani 1 1 d U
C35 C 0.2163(8) 0.1833(7) 0.0431(4) 0.048(3) Uani 1 1 d U
H35A H 0.2931 0.1927 0.0237 0.058 Uiso 1 1 calc R
H35B H 0.1510 0.2478 0.0272 0.058 Uiso 1 1 calc R
C36 C 0.2012(8) 0.0812(6) 0.0343(4) 0.045(2) Uani 1 1 d .
H36A H 0.1361 0.0983 0.0093 0.054 Uiso 1 1 calc R
H36B H 0.2755 0.0366 0.0164 0.054 Uiso 1 1 calc R
C37 C 0.2887(8) 0.2090(7) 0.1280(4) 0.046(3) Uani 1 1 d .
C38 C 0.2501(8) 0.3170(7) 0.1307(4) 0.044(2) Uani 1 1 d .
C39 C 0.3290(9) 0.3573(7) 0.1486(4) 0.056(3) Uani 1 1 d .
H39 H 0.3041 0.4317 0.1505 0.067 Uiso 1 1 calc R
C40 C 0.4406(9) 0.2940(8) 0.1637(5) 0.070(3) Uani 1 1 d .
H40 H 0.4910 0.3236 0.1767 0.084 Uiso 1 1 calc R
C41 C 0.4784(8) 0.1870(8) 0.1597(4) 0.060(3) Uani 1 1 d .
H41 H 0.5562 0.1431 0.1693 0.072 Uiso 1 1 calc R
C42 C 0.4057(8) 0.1422(6) 0.1420(4) 0.044(3) Uani 1 1 d .
C43 C 0.1306(7) 0.3925(6) 0.1145(4) 0.044(2) Uani 1 1 d .
H43 H 0.0795 0.3470 0.1140 0.053 Uiso 1 1 calc R
C44 C 0.0698(7) 0.4626(6) 0.1584(4) 0.053(3) Uani 1 1 d .
H44A H 0.0764 0.4174 0.1982 0.080 Uiso 1 1 calc R
H44B H -0.0142 0.4970 0.1515 0.080 Uiso 1 1 calc R
H44C H 0.1081 0.5188 0.1539 0.080 Uiso 1 1 calc R
C45 C 0.1365(8) 0.4639(7) 0.0544(4) 0.063(3) Uani 1 1 d .
H45A H 0.1839 0.5114 0.0538 0.095 Uiso 1 1 calc R
H45B H 0.0560 0.5083 0.0445 0.095 Uiso 1 1 calc R
H45C H 0.1735 0.4188 0.0257 0.095 Uiso 1 1 calc R
C46 C 0.4521(7) 0.0252(7) 0.1346(4) 0.045(3) Uani 1 1 d .
H46 H 0.3833 0.0043 0.1281 0.055 Uiso 1 1 calc R
C47 C 0.5069(8) -0.0527(7) 0.1887(4) 0.058(3) Uani 1 1 d .
H47A H 0.5798 -0.0389 0.1935 0.087 Uiso 1 1 calc R
H47B H 0.5261 -0.1275 0.1843 0.087 Uiso 1 1 calc R
H47C H 0.4505 -0.0421 0.2233 0.087 Uiso 1 1 calc R
C48 C 0.5430(8) 0.0137(7) 0.0812(4) 0.069(3) Uani 1 1 d .
H48A H 0.5059 0.0607 0.0458 0.104 Uiso 1 1 calc R
H48B H 0.5705 -0.0619 0.0772 0.104 Uiso 1 1 calc R
H48C H 0.6108 0.0349 0.0863 0.104 Uiso 1 1 calc R
C49 C 0.1221(8) -0.0610(6) 0.1040(4) 0.043(2) Uani 1 1 d .
C50 C 0.1981(7) -0.1664(6) 0.1065(4) 0.043(2) Uani 1 1 d .
C51 C 0.1481(8) -0.2487(6) 0.1141(4) 0.051(3) Uani 1 1 d .
H51 H 0.1989 -0.3210 0.1166 0.061 Uiso 1 1 calc R
C52 C 0.0297(8) -0.2297(7) 0.1180(4) 0.056(3) Uani 1 1 d .
H52 H -0.0021 -0.2878 0.1224 0.067 Uiso 1 1 calc R
C53 C -0.0462(8) -0.1238(7) 0.1156(4) 0.049(3) Uani 1 1 d .
H53 H -0.1298 -0.1099 0.1186 0.058 Uiso 1 1 calc R
C54 C 0.0001(7) -0.0390(6) 0.1088(3) 0.036(2) Uani 1 1 d .
C55 C 0.3344(7) -0.1925(7) 0.1048(4) 0.048(3) Uani 1 1 d .
H55 H 0.3525 -0.1229 0.0998 0.057 Uiso 1 1 calc R
C56 C 0.3807(8) -0.2671(7) 0.1616(4) 0.067(3) Uani 1 1 d .
H56A H 0.3468 -0.2302 0.1941 0.101 Uiso 1 1 calc R
H56B H 0.4676 -0.2860 0.1585 0.101 Uiso 1 1 calc R
H56C H 0.3577 -0.3334 0.1691 0.101 Uiso 1 1 calc R
C57 C 0.3963(8) -0.2427(7) 0.0526(4) 0.071(3) Uani 1 1 d .
H57A H 0.3765 -0.3094 0.0558 0.107 Uiso 1 1 calc R
H57B H 0.4825 -0.2598 0.0523 0.107 Uiso 1 1 calc R
H57C H 0.3695 -0.1912 0.0162 0.107 Uiso 1 1 calc R
C58 C -0.0852(7) 0.0749(6) 0.1051(4) 0.041(2) Uani 1 1 d .
H58 H -0.0370 0.1243 0.1027 0.050 Uiso 1 1 calc R
C59 C -0.1488(8) 0.1128(6) 0.0499(4) 0.054(3) Uani 1 1 d .
H59A H -0.1988 0.0671 0.0515 0.081 Uiso 1 1 calc R
H59B H -0.0902 0.1074 0.0158 0.081 Uiso 1 1 calc R
H59C H -0.1986 0.1884 0.0468 0.081 Uiso 1 1 calc R
C60 C -0.1719(7) 0.0827(7) 0.1594(4) 0.058(3) Uani 1 1 d .
H60A H -0.2170 0.0314 0.1644 0.087 Uiso 1 1 calc R
H60B H -0.2268 0.1566 0.1552 0.087 Uiso 1 1 calc R
H60C H -0.1279 0.0649 0.1939 0.087 Uiso 1 1 calc R
C1S C 0.1726(12) 0.2838(10) 0.5167(7) 0.088(4) Uani 1 1 d .
C2S C 0.1867(13) 0.2337(11) 0.4713(6) 0.084(4) Uani 1 1 d .
H2S H 0.1179 0.2348 0.4558 0.101 Uiso 1 1 calc R
C3S C 0.2966(18) 0.1819(9) 0.4474(5) 0.090(4) Uani 1 1 d .
H3S H 0.3028 0.1483 0.4159 0.108 Uiso 1 1 calc R
C4S C 0.3962(12) 0.1783(11) 0.4684(7) 0.094(4) Uani 1 1 d .
H4S H 0.4726 0.1432 0.4518 0.113 Uiso 1 1 calc R
C5S C 0.3848(12) 0.2254(12) 0.5131(7) 0.098(4) Uani 1 1 d .
H5S H 0.4543 0.2206 0.5292 0.118 Uiso 1 1 calc R
C6S C 0.2764(15) 0.2803(10) 0.5363(6) 0.098(4) Uani 1 1 d .
H6S H 0.2722 0.3166 0.5664 0.118 Uiso 1 1 calc R
C7S C 0.0534(11) 0.3367(10) 0.5442(7) 0.150(6) Uani 1 1 d .
H7S1 H -0.0079 0.3459 0.5190 0.225 Uiso 1 1 calc R
H7S2 H 0.0508 0.4079 0.5491 0.225 Uiso 1 1 calc R
H7S3 H 0.0389 0.2912 0.5827 0.225 Uiso 1 1 calc R
C8S C 0.1813(10) 0.5174(9) 0.3182(6) 0.067(3) Uani 1 1 d .
C9S C 0.2294(9) 0.5338(12) 0.3626(6) 0.094(4) Uani 1 1 d .
H9S H 0.2628 0.4747 0.3933 0.113 Uiso 1 1 calc R
C10S C 0.2282(11) 0.6381(14) 0.3618(7) 0.102(5) Uani 1 1 d .
H10S H 0.2631 0.6496 0.3918 0.122 Uiso 1 1 calc R
C11S C 0.1763(13) 0.7271(12) 0.3176(7) 0.101(4) Uani 1 1 d .
H11S H 0.1753 0.7983 0.3177 0.122 Uiso 1 1 calc R
C12S C 0.1278(12) 0.7094(10) 0.2749(6) 0.091(4) Uani 1 1 d .
H12S H 0.0903 0.7685 0.2453 0.110 Uiso 1 1 calc R
C13S C 0.1332(10) 0.6066(10) 0.2746(5) 0.084(4) Uani 1 1 d .
H13S H 0.1025 0.5954 0.2432 0.101 Uiso 1 1 calc R
C14S C 0.1810(10) 0.4082(9) 0.3158(5) 0.099(4) Uani 1 1 d .
H14A H 0.0988 0.4075 0.3180 0.149 Uiso 1 1 calc R
H14B H 0.2205 0.3544 0.3488 0.149 Uiso 1 1 calc R
H14C H 0.2234 0.3903 0.2789 0.149 Uiso 1 1 calc R

loop_
_atom_site_aniso_label
_atom_site_aniso_U_11
_atom_site_aniso_U_22
_atom_site_aniso_U_33
_atom_site_aniso_U_23
_atom_site_aniso_U_13
_atom_site_aniso_U_12
P1 0.0283(15) 0.0341(15) 0.0584(18) -0.0072(12) -0.0015(13) -0.0047(12)
P2 0.0269(15) 0.0337(15) 0.0563(18) -0.0075(12) 0.0002(12) -0.0021(11)
P3 0.0285(15) 0.0357(16) 0.074(2) -0.0061(13) -0.0022(13) -0.0034(12)
P4 0.0291(15) 0.0320(15) 0.0585(18) -0.0095(12) -0.0018(13) -0.0060(11)
N1 0.030(5) 0.036(5) 0.059(5) -0.001(4) 0.000(4) -0.008(4)
N2 0.027(5) 0.031(5) 0.049(5) 0.003(4) 0.005(4) -0.005(4)
N3 0.014(4) 0.031(4) 0.047(5) -0.003(4) 0.001(3) -0.005(3)
N4 0.029(4) 0.025(4) 0.054(5) -0.007(4) -0.001(4) -0.011(3)
C1 0.033(6) 0.044(6) 0.050(6) -0.007(5) -0.014(5) -0.007(5)
C2 0.036(6) 0.038(6) 0.058(7) -0.008(5) -0.019(5) -0.004(5)
C3 0.026(6) 0.035(6) 0.068(7) -0.002(5) -0.017(5) 0.003(5)
C4 0.044(6) 0.053(6) 0.047(6) -0.017(5) 0.006(5) -0.012(5)
C5 0.032(6) 0.051(6) 0.073(7) -0.001(5) -0.002(5) -0.007(5)
C6 0.035(6) 0.053(7) 0.076(7) -0.008(5) 0.003(5) -0.006(5)
C7 0.030(6) 0.032(6) 0.061(7) -0.007(5) -0.003(5) -0.001(5)
C8 0.031(7) 0.074(8) 0.065(7) -0.001(6) 0.000(5) -0.016(6)
C9 0.034(7) 0.045(6) 0.068(7) 0.003(5) 0.000(5) -0.011(5)
C10 0.008(5) 0.031(6) 0.050(7) -0.002(5) -0.005(4) 0.009(4)
C11 0.029(6) 0.026(6) 0.060(8) -0.012(6) -0.009(5) 0.016(5)
C12 0.024(6) 0.025(6) 0.083(8) 0.007(6) -0.022(5) -0.005(4)
C13 0.033(6) 0.029(6) 0.073(9) 0.000(6) -0.007(5) -0.006(4)
C14 0.022(5) 0.041(6) 0.056(7) -0.014(5) 0.002(4) -0.012(5)
C15 0.015(5) 0.033(6) 0.055(7) -0.017(5) 0.009(5) -0.001(4)
C16 0.047(7) 0.037(6) 0.072(8) -0.017(5) -0.005(6) -0.003(5)
C17 0.085(10) 0.095(9) 0.091(9) -0.036(7) -0.006(7) -0.017(7)
C18 0.065(8) 0.072(8) 0.077(8) -0.028(6) -0.009(6) 0.000(6)
C19 0.026(6) 0.039(6) 0.065(7) -0.015(5) -0.005(5) -0.001(5)
C20 0.047(6) 0.044(6) 0.080(8) -0.006(5) -0.018(6) -0.014(5)
C21 0.043(6) 0.030(6) 0.083(7) -0.017(5) 0.009(6) -0.001(5)
C22 0.016(5) 0.021(6) 0.074(8) -0.016(6) 0.005(5) -0.011(4)
C23 0.028(6) 0.052(7) 0.034(7) -0.009(6) 0.002(5) -0.008(5)
C24 0.039(6) 0.044(6) 0.057(8) -0.014(6) -0.010(5) -0.014(5)
C25 0.025(6) 0.059(8) 0.058(8) 0.000(6) -0.004(5) -0.015(5)
C26 0.043(6) 0.050(7) 0.059(8) -0.024(6) 0.003(5) -0.015(5)
C27 0.046(6) 0.039(6) 0.051(7) -0.018(6) -0.002(5) -0.010(5)
C28 0.039(6) 0.043(6) 0.048(7) -0.001(5) 0.002(5) -0.013(5)
C29 0.064(8) 0.066(8) 0.088(8) -0.006(6) -0.013(6) -0.024(6)
C30 0.070(7) 0.041(6) 0.073(7) -0.019(5) -0.007(6) -0.022(5)
C31 0.070(8) 0.053(7) 0.063(7) -0.012(6) -0.011(6) -0.022(6)
C32 0.161(14) 0.105(11) 0.131(12) -0.037(8) -0.032(10) -0.071(10)
C33 0.106(10) 0.065(8) 0.099(10) -0.026(7) 0.002(8) 0.009(7)
C34 0.015(4) 0.030(4) 0.036(4) -0.010(3) -0.004(3) 0.002(3)
C35 0.047(4) 0.046(4) 0.052(5) -0.012(4) -0.003(4) -0.016(3)
C36 0.043(6) 0.038(6) 0.052(7) -0.009(5) -0.004(5) -0.009(5)
C37 0.035(6) 0.030(6) 0.077(7) -0.019(5) 0.009(5) -0.018(5)
C38 0.040(6) 0.035(6) 0.068(7) -0.019(5) 0.004(5) -0.024(5)
C39 0.045(7) 0.037(6) 0.077(8) -0.010(5) 0.007(6) -0.009(6)
C40 0.057(8) 0.057(8) 0.111(10) -0.033(7) -0.007(7) -0.027(7)
C41 0.029(6) 0.077(8) 0.091(8) -0.033(6) -0.001(5) -0.030(6)
C42 0.037(6) 0.023(5) 0.068(7) -0.012(5) 0.014(5) -0.011(5)
C43 0.037(6) 0.028(6) 0.063(7) -0.009(5) -0.001(5) -0.007(5)
C44 0.043(6) 0.029(6) 0.084(8) -0.011(5) -0.011(5) -0.004(5)
C45 0.070(8) 0.043(6) 0.070(8) -0.007(6) -0.015(6) -0.009(5)
C46 0.024(6) 0.047(6) 0.071(7) -0.014(5) 0.002(5) -0.021(5)
C47 0.047(6) 0.050(7) 0.071(8) -0.019(6) -0.005(6) -0.002(5)
C48 0.056(7) 0.061(7) 0.084(8) -0.027(6) 0.019(6) -0.010(6)
C49 0.031(6) 0.030(6) 0.063(7) -0.005(5) 0.004(5) -0.013(5)
C50 0.034(6) 0.015(5) 0.075(7) -0.009(5) -0.005(5) 0.000(5)
C51 0.041(7) 0.014(5) 0.085(8) 0.000(5) -0.012(5) 0.002(5)
C52 0.028(6) 0.038(6) 0.096(8) -0.004(5) 0.004(6) -0.017(5)
C53 0.031(6) 0.038(6) 0.073(7) -0.008(5) -0.006(5) -0.007(5)
C54 0.026(6) 0.029(6) 0.052(6) -0.003(4) -0.003(4) -0.013(5)
C55 0.030(6) 0.029(6) 0.074(8) -0.008(5) -0.010(5) 0.004(4)
C56 0.033(6) 0.062(7) 0.094(9) -0.012(6) -0.016(6) 0.003(5)
C57 0.043(7) 0.053(7) 0.107(9) -0.009(6) -0.009(6) -0.005(5)
C58 0.035(6) 0.026(5) 0.055(7) -0.005(5) -0.005(5) -0.001(4)
C59 0.047(6) 0.029(6) 0.090(8) -0.025(5) -0.012(6) -0.004(5)
C60 0.036(6) 0.058(7) 0.071(7) -0.017(5) 0.010(6) -0.009(5)
C1S 0.070(11) 0.070(9) 0.109(12) -0.015(8) 0.013(9) -0.017(8)
C2S 0.088(12) 0.081(10) 0.089(11) 0.004(8) -0.022(9) -0.044(8)
C3S 0.146(15) 0.065(9) 0.057(9) -0.001(7) 0.006(11) -0.045(10)
C4S 0.072(11) 0.108(11) 0.101(13) -0.019(9) -0.001(9) -0.034(8)
C5S 0.065(11) 0.141(13) 0.110(12) -0.046(10) -0.009(9) -0.043(9)
C6S 0.088(11) 0.105(11) 0.128(12) -0.061(9) 0.008(11) -0.044(9)
C7S 0.069(10) 0.114(12) 0.226(17) -0.034(11) 0.013(11) 0.009(8)
C8S 0.070(8) 0.048(8) 0.081(9) -0.005(7) 0.005(7) -0.026(7)
C9S 0.048(8) 0.137(14) 0.113(12) -0.054(10) -0.006(7) -0.029(8)
C10S 0.106(11) 0.109(12) 0.133(13) -0.070(11) -0.004(10) -0.057(10)
C11S 0.115(12) 0.087(11) 0.117(13) -0.030(10) 0.011(10) -0.054(10)
C12S 0.118(11) 0.080(10) 0.101(11) -0.024(8) -0.002(9) -0.063(8)
C13S 0.107(10) 0.072(9) 0.088(10) -0.013(8) -0.014(8) -0.048(8)
C14S 0.106(10) 0.083(10) 0.123(11) -0.011(7) -0.039(8) -0.043(8)

loop_
_atom_type_symbol
_atom_type_description
_atom_type_scat_dispersion_real
_atom_type_scat_dispersion_imag
_atom_type_scat_source
C C 0.0033 0.0016 'International Tables Vol C Tables 4.2.6.8 and 6.1.1.4'
H H 0.0000 0.0000 'International Tables Vol C Tables 4.2.6.8 and 6.1.1.4'
N N 0.0061 0.0033 'International Tables Vol C Tables 4.2.6.8 and 6.1.1.4'
P P 0.1023 0.0942 'International Tables Vol C Tables 4.2.6.8 and 6.1.1.4'

loop_
_geom_angle_atom_site_label_1
_geom_angle_atom_site_label_2
_geom_angle_atom_site_label_3
_geom_angle
C1 P1 P4 102.9(3)
C1 P1 P2 98.9(3)
P4 P1 P2 96.72(12)
C4 P2 P3 105.8(3)
C4 P2 P1 98.3(3)
P3 P2 P1 91.40(12)
C7 P3 P2 102.4(3)
C34 P4 P1 100.0(3)
C7 N1 C10 127.4(7)
C7 N1 C9 111.4(6)
C10 N1 C9 121.1(7)
C7 N2 C22 123.4(7)
C7 N2 C8 111.6(7)
C22 N2 C8 117.6(6)
C34 N3 C49 123.4(7)
C34 N3 C36 115.0(7)
C49 N3 C36 120.8(7)
C34 N4 C37 124.7(7)
C34 N4 C35 112.0(7)
C37 N4 C35 117.3(7)
C2 C1 P1 116.3(6)
C3 C2 C5 126.9(8)
C3 C2 C1 118.4(8)
C5 C2 C1 114.5(8)
C2 C3 C4 119.5(8)
C2 C3 C6 124.5(8)
C4 C3 C6 115.9(8)
C3 C4 P2 108.7(6)
N2 C7 N1 109.5(7)
N2 C7 P3 133.2(7)
N1 C7 P3 117.3(6)
N2 C8 C9 104.2(7)
N1 C9 C8 103.0(7)
C15 C10 C11 123.9(8)
C15 C10 N1 118.3(8)
C11 C10 N1 117.8(9)
C12 C11 C10 115.3(9)
C12 C11 C16 122.1(9)
C10 C11 C16 122.6(9)
C13 C12 C11 123.4(9)
C14 C13 C12 118.7(9)
C13 C14 C15 122.5(9)
C10 C15 C14 116.1(8)
C10 C15 C19 124.8(8)
C14 C15 C19 118.8(9)
C11 C16 C18 112.6(8)
C11 C16 C17 111.8(8)
C18 C16 C17 110.7(8)
C15 C19 C21 109.6(7)
C15 C19 C20 111.8(7)
C21 C19 C20 112.7(7)
C27 C22 C23 121.3(9)
C27 C22 N2 120.7(8)
C23 C22 N2 117.8(9)
C24 C23 C22 117.2(9)
C24 C23 C28 120.1(9)
C22 C23 C28 122.7(8)
C25 C24 C23 122.3(9)
C24 C25 C26 120.0(9)
C25 C26 C27 120.2(9)
C26 C27 C22 119.1(9)
C26 C27 C31 118.7(9)
C22 C27 C31 122.2(9)
C23 C28 C30 114.7(7)
C23 C28 C29 110.4(7)
C30 C28 C29 107.6(7)
C27 C31 C32 112.1(9)
C27 C31 C33 111.1(8)
C32 C31 C33 109.5(9)
N3 C34 N4 105.0(7)
N3 C34 P4 122.2(6)
N4 C34 P4 132.8(7)
N4 C35 C36 104.3(7)
N3 C36 C35 102.7(7)
C38 C37 C42 120.7(8)
C38 C37 N4 118.8(8)
C42 C37 N4 120.2(7)
C37 C38 C39 117.5(9)
C37 C38 C43 123.5(8)
C39 C38 C43 119.0(8)
C40 C39 C38 122.8(9)
C39 C40 C41 119.0(10)
C40 C41 C42 121.3(9)
C41 C42 C37 118.7(8)
C41 C42 C46 120.2(9)
C37 C42 C46 121.0(8)
C38 C43 C45 112.2(7)
C38 C43 C44 112.6(8)
C45 C43 C44 109.2(7)
C47 C46 C42 112.0(8)
C47 C46 C48 109.5(7)
C42 C46 C48 111.2(6)
C54 C49 C50 121.2(8)
C54 C49 N3 119.7(7)
C50 C49 N3 119.0(8)
C51 C50 C49 118.1(8)
C51 C50 C55 120.4(7)
C49 C50 C55 121.4(8)
C52 C51 C50 122.2(8)
C51 C52 C53 119.4(8)
C54 C53 C52 120.3(8)
C49 C54 C53 118.8(8)
C49 C54 C58 122.7(7)
C53 C54 C58 118.5(8)
C56 C55 C57 110.7(7)
C56 C55 C50 111.2(7)
C57 C55 C50 110.2(8)
C59 C58 C60 111.7(7)
C59 C58 C54 110.8(7)
C60 C58 C54 111.6(6)
C2S C1S C6S 115.7(12)
C2S C1S C7S 122.5(16)
C6S C1S C7S 121.8(16)
C1S C2S C3S 122.2(13)
C4S C3S C2S 120.5(13)
C5S C4S C3S 118.4(13)
C4S C5S C6S 122.1(13)
C5S C6S C1S 121.0(12)
C9S C8S C13S 118.1(11)
C9S C8S C14S 121.9(12)
C13S C8S C14S 120.0(13)
C8S C9S C10S 118.9(13)
C9S C10S C11S 121.4(13)
C12S C11S C10S 118.7(13)
C11S C12S C13S 119.7(13)
C12S C13S C8S 123.1(12)

loop_
_geom_bond_atom_site_label_1
_geom_bond_atom_site_label_2
_geom_bond_distance
P1 C1 1.864(8)
P1 P4 2.183(3)
P1 P2 2.219(3)
P2 C4 1.870(9)
P2 P3 2.184(3)
P3 C7 1.765(9)
P4 C34 1.715(8)
N1 C7 1.366(9)
N1 C10 1.446(10)
N1 C9 1.475(10)
N2 C7 1.344(9)
N2 C22 1.435(10)
N2 C8 1.468(10)
N3 C34 1.363(9)
N3 C49 1.442(9)
N3 C36 1.445(9)
N4 C34 1.402(9)
N4 C37 1.433(10)
N4 C35 1.453(9)
C1 C2 1.520(10)
C2 C3 1.338(10)
C2 C5 1.515(11)
C3 C4 1.493(10)
C3 C6 1.506(11)
C8 C9 1.519(10)
C10 C15 1.367(10)
C10 C11 1.415(11)
C11 C12 1.376(11)
C11 C16 1.489(11)
C12 C13 1.365(11)
C13 C14 1.360(10)
C14 C15 1.402(10)
C15 C19 1.512(11)
C16 C18 1.524(11)
C16 C17 1.528(13)
C19 C21 1.527(10)
C19 C20 1.528(11)
C22 C27 1.390(11)
C22 C23 1.398(10)
C23 C24 1.389(11)
C23 C28 1.478(11)
C24 C25 1.358(11)
C25 C26 1.380(11)
C26 C27 1.386(11)
C27 C31 1.505(11)
C28 C30 1.550(10)
C28 C29 1.565(11)
C31 C32 1.530(14)
C31 C33 1.548(12)
C35 C36 1.507(10)
C37 C38 1.380(10)
C37 C42 1.428(12)
C38 C39 1.400(12)
C38 C43 1.497(11)
C39 C40 1.372(12)
C40 C41 1.376(11)
C41 C42 1.378(11)
C42 C46 1.525(10)
C43 C45 1.501(11)
C43 C44 1.516(10)
C46 C47 1.514(11)
C46 C48 1.530(10)
C49 C54 1.381(11)
C49 C50 1.393(10)
C50 C51 1.381(11)
C50 C55 1.548(11)
C51 C52 1.347(11)
C52 C53 1.400(10)
C53 C54 1.385(10)
C54 C58 1.517(10)
C55 C56 1.517(11)
C55 C57 1.527(11)
C58 C59 1.509(11)
C58 C60 1.517(10)
C1S C2S 1.370(15)
C1S C6S 1.382(16)
C1S C7S 1.490(14)
C2S C3S 1.372(15)
C3S C4S 1.351(16)
C4S C5S 1.334(15)
C5S C6S 1.366(14)
C8S C9S 1.380(14)
C8S C13S 1.387(14)
C8S C14S 1.479(12)
C9S C10S 1.387(15)
C10S C11S 1.408(16)
C11S C12S 1.355(16)
C12S C13S 1.358(13)

loop_
_cod_related_entry_id
_cod_related_entry_database
_cod_related_entry_code
1 ChemSpider 21121511
